data_1506697
loop_
_publ_author_name
'M\'ezailles, Nicolas'
'Ricard, Louis'
'Gagosz, Fabien'

_publ_section_title
;
 Phosphine gold(I) bis-(trifluoromethanesulfonyl)imidate complexes as new
 highly efficient and air-stable catalysts for the cycloisomerization of
 enynes.
;
_journal_issue 19
_journal_name_full 'Organic letters'
_journal_page_first 4133
_journal_page_last 4136
_journal_paper_doi 10.1021/ol0515917
_journal_volume 7
_journal_year 2005
_chemical_formula_sum 'C20 H15 Au F6 N O4 P S2'
_chemical_formula_weight 739.39
_chemical_name_systematic
; 
 ? 
;
_space_group_IT_number 14
_symmetry_cell_setting monoclinic
_symmetry_space_group_name_Hall '-P 2ybc'
_symmetry_space_group_name_H-M 'P 1 21/c 1'
_atom_sites_solution_hydrogens geom
_atom_sites_solution_primary direct
_atom_sites_solution_secondary difmap
_audit_creation_method SHELXL-97
_cell_angle_alpha 90.00
_cell_angle_beta 106.3570(10)
_cell_angle_gamma 90.00
_cell_formula_units_Z 4
_cell_length_a 13.4130(10)
_cell_length_b 8.4730(10)
_cell_length_c 22.0240(10)
_cell_measurement_reflns_used 251
_cell_measurement_temperature 150.0(1)
_cell_measurement_theta_max 20.0
_cell_measurement_theta_min 3.0
_cell_volume 2401.7(4)
_computing_structure_refinement 'SHELXL-97 (Sheldrick, 1997)'
_computing_structure_solution 'SHELXS-97 (Sheldrick, 1990)'
_diffrn_ambient_temperature 150.0(1)
_diffrn_measured_fraction_theta_full 0.996
_diffrn_measured_fraction_theta_max 0.996
_diffrn_measurement_device_type KappaCCD
_diffrn_measurement_method 'phi and omega scans'
_diffrn_radiation_monochromator graphite
_diffrn_radiation_source 'fine-focus sealed tube'
_diffrn_radiation_type MoK\a
_diffrn_radiation_wavelength 0.71069
_diffrn_reflns_av_R_equivalents 0.0216
_diffrn_reflns_av_sigmaI/netI 0.0366
_diffrn_reflns_limit_h_max 18
_diffrn_reflns_limit_h_min -18
_diffrn_reflns_limit_k_max 10
_diffrn_reflns_limit_k_min -11
_diffrn_reflns_limit_l_max 30
_diffrn_reflns_limit_l_min -31
_diffrn_reflns_number 11309
_diffrn_reflns_theta_full 30.03
_diffrn_reflns_theta_max 30.03
_diffrn_reflns_theta_min 2.88
_exptl_absorpt_coefficient_mu 6.441
_exptl_absorpt_correction_T_max 0.5120
_exptl_absorpt_correction_T_min 0.3591
_exptl_absorpt_correction_type multi-scan
_exptl_crystal_colour colorless
_exptl_crystal_density_diffrn 2.045
_exptl_crystal_density_method 'not measured'
_exptl_crystal_description plate
_exptl_crystal_F_000 1416
_exptl_crystal_size_max 0.20
_exptl_crystal_size_mid 0.18
_exptl_crystal_size_min 0.12
_refine_diff_density_max 1.741
_refine_diff_density_min -1.943
_refine_diff_density_rms 0.143
_refine_ls_extinction_method none
_refine_ls_goodness_of_fit_ref 1.028
_refine_ls_hydrogen_treatment mixed
_refine_ls_matrix_type full
_refine_ls_number_parameters 316
_refine_ls_number_reflns 6991
_refine_ls_number_restraints 0
_refine_ls_restrained_S_all 1.028
_refine_ls_R_factor_all 0.0354
_refine_ls_R_factor_gt 0.0278
_refine_ls_shift/su_max 0.002
_refine_ls_shift/su_mean 0.000
_refine_ls_structure_factor_coef Fsqd
_refine_ls_weighting_details 'calc w=1/[\s^2^(Fo^2^)+(0.0435P)^2^+0.0000P] where P=(Fo^2^+2Fc^2^)/3'
_refine_ls_weighting_scheme calc
_refine_ls_wR_factor_gt 0.0707
_refine_ls_wR_factor_ref 0.0742
_reflns_number_gt 5955
_reflns_number_total 6991
_reflns_threshold_expression >2sigma(I)
_cod_data_source_file ol0515917si20050707_085549.cif
_cod_data_source_block auptrifli
_cod_depositor_comments
;
The following automatic conversions were performed:

'_symmetry_cell_setting' value 'Monoclinic' changed to 'monoclinic'
according to /home/saulius/struct/CIF-dictionaries/cif_core.dic
dictionary named 'cif_core.dic' version 2.4.1 from 2010-06-29.

Automatic conversion script
Id: cif_fix_values 1715 2011-07-08 13:25:40Z adriana 
;
_cod_original_sg_symbol_H-M 'P21/c     '
_cod_database_code 1506697

loop_
_symmetry_equiv_pos_as_xyz
'x, y, z'
'-x, y+1/2, -z+1/2'
'-x, -y, -z'
'x, -y-1/2, z-1/2'

loop_
_atom_site_label
_atom_site_type_symbol
_atom_site_fract_x
_atom_site_fract_y
_atom_site_fract_z
_atom_site_U_iso_or_equiv
_atom_site_adp_type
_atom_site_occupancy
_atom_site_symmetry_multiplicity
_atom_site_calc_flag
_atom_site_refinement_flags
Au1 Au 0.730716(8) 0.356770(12) 0.482398(5) 0.02093(5) Uani 1 1 d .
S1 S 0.68139(6) 0.39226(9) 0.33038(4) 0.02542(15) Uani 1 1 d .
S2 S 0.80602(6) 0.63144(8) 0.40670(4) 0.02306(15) Uani 1 1 d .
P1 P 0.72862(5) 0.26094(8) 0.57637(3) 0.01998(14) Uani 1 1 d .
F1 F 0.49025(18) 0.4013(3) 0.26371(11) 0.0592(7) Uani 1 1 d .
F2 F 0.51057(16) 0.4245(3) 0.36348(10) 0.0466(5) Uani 1 1 d .
F3 F 0.54452(19) 0.6198(3) 0.31077(14) 0.0594(7) Uani 1 1 d .
F4 F 0.96080(16) 0.4318(3) 0.43260(13) 0.0557(6) Uani 1 1 d .
F5 F 1.00291(18) 0.6723(3) 0.42538(14) 0.0575(7) Uani 1 1 d .
F6 F 0.93246(19) 0.5418(4) 0.34147(12) 0.0704(8) Uani 1 1 d .
O1 O 0.67401(18) 0.2267(3) 0.33892(11) 0.0347(5) Uani 1 1 d .
O2 O 0.71878(19) 0.4534(3) 0.28081(10) 0.0361(5) Uani 1 1 d .
O3 O 0.82497(18) 0.6787(3) 0.47100(10) 0.0319(5) Uani 1 1 d .
O4 O 0.76766(18) 0.7398(3) 0.35662(10) 0.0340(5) Uani 1 1 d .
N1 N 0.73954(18) 0.4678(3) 0.39874(11) 0.0216(5) Uani 1 1 d .
C1 C 0.8351(2) 0.1235(3) 0.60689(14) 0.0221(6) Uani 1 1 d .
C2 C 0.8643(2) 0.0254(4) 0.56415(15) 0.0291(6) Uani 1 1 d .
H2A H 0.8243 0.0244 0.5210 0.035 Uiso 1 1 calc R
C3 C 0.9507(3) -0.0705(4) 0.58379(18) 0.0356(8) Uani 1 1 d .
H3A H 0.9700 -0.1371 0.5543 0.043 Uiso 1 1 calc R
C4 C 1.0090(3) -0.0694(4) 0.64658(18) 0.0389(8) Uani 1 1 d .
H4A H 1.0694 -0.1334 0.6600 0.047 Uiso 1 1 calc R
C5 C 0.9797(3) 0.0245(4) 0.68978(17) 0.0369(8) Uani 1 1 d .
H5 H 1.0191 0.0231 0.7330 0.044 Uiso 1 1 calc R
C6 C 0.8927(3) 0.1212(4) 0.67030(15) 0.0280(7) Uani 1 1 d .
H6 H 0.8726 0.1856 0.7002 0.034 Uiso 1 1 calc R
C7 C 0.6086(2) 0.1667(3) 0.57645(14) 0.0223(6) Uani 1 1 d .
C8 C 0.6041(2) 0.0502(4) 0.62029(14) 0.0276(6) Uani 1 1 d .
H8 H 0.6665 0.0116 0.6487 0.033 Uiso 1 1 calc R
C9 C 0.5097(3) -0.0092(4) 0.62272(16) 0.0335(7) Uani 1 1 d .
H9 H 0.5072 -0.0882 0.6529 0.040 Uiso 1 1 calc R
C10 C 0.4183(3) 0.0460(4) 0.58127(16) 0.0342(7) Uani 1 1 d .
H10 H 0.3533 0.0058 0.5833 0.041 Uiso 1 1 calc R
C11 C 0.4221(3) 0.1591(4) 0.53715(19) 0.0351(8) Uani 1 1 d .
H11 H 0.3595 0.1965 0.5087 0.042 Uiso 1 1 calc R
C12 C 0.5163(2) 0.2187(4) 0.53390(14) 0.0285(6) Uani 1 1 d .
H12 H 0.5184 0.2951 0.5027 0.034 Uiso 1 1 calc R
C13 C 0.7449(2) 0.4215(3) 0.63231(13) 0.0216(6) Uani 1 1 d .
C14 C 0.7226(2) 0.4032(4) 0.69055(14) 0.0246(6) Uani 1 1 d .
H14 H 0.6989 0.3042 0.7013 0.029 Uiso 1 1 calc R
C15 C 0.7348(2) 0.5284(4) 0.73246(14) 0.0276(6) Uani 1 1 d .
H15 H 0.7204 0.5147 0.7720 0.033 Uiso 1 1 calc R
C16 C 0.7681(3) 0.6735(4) 0.71674(16) 0.0303(7) Uani 1 1 d .
H16 H 0.7764 0.7596 0.7454 0.036 Uiso 1 1 calc R
C17 C 0.7895(3) 0.6928(4) 0.65887(15) 0.0326(7) Uani 1 1 d .
H17 H 0.8117 0.7927 0.6480 0.039 Uiso 1 1 calc R
C18 C 0.7788(2) 0.5684(3) 0.61715(14) 0.0268(6) Uani 1 1 d .
H18 H 0.7945 0.5825 0.5780 0.032 Uiso 1 1 calc R
C19 C 0.5482(3) 0.4652(4) 0.31627(16) 0.0374(8) Uani 1 1 d .
C20 C 0.9329(3) 0.5641(4) 0.40022(17) 0.0363(7) Uani 1 1 d .

loop_
_atom_site_aniso_label
_atom_site_aniso_U_11
_atom_site_aniso_U_22
_atom_site_aniso_U_33
_atom_site_aniso_U_23
_atom_site_aniso_U_13
_atom_site_aniso_U_12
Au1 0.02484(7) 0.02315(7) 0.01610(7) 0.00145(4) 0.00787(5) -0.00272(4)
S1 0.0327(4) 0.0266(3) 0.0183(3) -0.0029(3) 0.0093(3) -0.0051(3)
S2 0.0288(4) 0.0223(3) 0.0188(3) 0.0005(3) 0.0078(3) -0.0040(3)
P1 0.0237(3) 0.0203(3) 0.0168(3) 0.0004(3) 0.0071(3) -0.0034(3)
F1 0.0382(12) 0.095(2) 0.0346(12) -0.0174(13) -0.0052(10) -0.0103(13)
F2 0.0338(11) 0.0712(16) 0.0369(11) 0.0032(11) 0.0134(9) 0.0032(11)
F3 0.0465(14) 0.0451(13) 0.078(2) 0.0147(12) 0.0034(13) 0.0118(10)
F4 0.0372(12) 0.0451(13) 0.0851(18) 0.0121(13) 0.0179(12) 0.0110(10)
F5 0.0364(12) 0.0639(15) 0.0745(17) -0.0023(13) 0.0192(12) -0.0247(11)
F6 0.0473(14) 0.129(3) 0.0449(14) -0.0139(16) 0.0291(11) 0.0042(15)
O1 0.0488(13) 0.0259(11) 0.0322(12) -0.0054(10) 0.0159(10) -0.0069(10)
O2 0.0507(14) 0.0421(14) 0.0194(11) -0.0028(10) 0.0165(10) -0.0142(11)
O3 0.0419(13) 0.0312(11) 0.0223(11) -0.0041(9) 0.0085(10) -0.0086(10)
O4 0.0493(13) 0.0266(11) 0.0254(11) 0.0075(9) 0.0095(10) -0.0006(10)
N1 0.0266(12) 0.0238(12) 0.0152(11) 0.0014(9) 0.0070(9) -0.0038(10)
C1 0.0236(14) 0.0206(13) 0.0215(14) 0.0019(10) 0.0053(12) -0.0051(10)
C2 0.0346(16) 0.0259(15) 0.0276(15) -0.0030(12) 0.0104(13) -0.0023(13)
C3 0.0379(18) 0.0283(17) 0.0407(19) -0.0059(15) 0.0115(15) 0.0032(14)
C4 0.0329(17) 0.0330(18) 0.046(2) 0.0008(16) 0.0030(16) 0.0085(14)
C5 0.0335(17) 0.0359(18) 0.0344(18) -0.0010(15) -0.0015(14) 0.0008(14)
C6 0.0284(15) 0.0289(15) 0.0240(16) -0.0026(12) 0.0030(13) -0.0001(12)
C7 0.0247(14) 0.0248(14) 0.0181(13) -0.0031(11) 0.0073(11) -0.0045(11)
C8 0.0341(16) 0.0264(15) 0.0220(14) -0.0005(12) 0.0075(12) -0.0092(12)
C9 0.0380(18) 0.0356(18) 0.0297(17) -0.0024(14) 0.0142(14) -0.0137(14)
C10 0.0321(16) 0.0403(19) 0.0334(17) -0.0114(15) 0.0144(14) -0.0161(14)
C11 0.0236(15) 0.041(2) 0.039(2) -0.0062(15) 0.0061(14) -0.0016(13)
C12 0.0282(14) 0.0314(16) 0.0255(14) 0.0008(13) 0.0072(12) -0.0010(12)
C13 0.0255(13) 0.0206(13) 0.0193(13) 0.0011(11) 0.0072(11) -0.0025(11)
C14 0.0289(15) 0.0234(14) 0.0219(14) 0.0020(11) 0.0082(12) -0.0032(12)
C15 0.0331(16) 0.0320(16) 0.0186(14) -0.0007(12) 0.0085(12) -0.0001(13)
C16 0.0382(17) 0.0257(15) 0.0262(16) -0.0075(13) 0.0081(14) -0.0009(13)
C17 0.0483(19) 0.0200(14) 0.0316(17) -0.0020(13) 0.0146(15) -0.0072(14)
C18 0.0391(16) 0.0236(14) 0.0200(13) 0.0011(12) 0.0119(12) -0.0021(13)
C19 0.0323(17) 0.045(2) 0.0288(17) -0.0008(15) -0.0014(14) -0.0027(15)
C20 0.0274(15) 0.047(2) 0.0364(18) 0.0009(16) 0.0126(14) -0.0042(15)

loop_
_atom_type_symbol
_atom_type_description
_atom_type_scat_dispersion_real
_atom_type_scat_dispersion_imag
_atom_type_scat_source
C C 0.0033 0.0016 'International Tables Vol C Tables 4.2.6.8 and 6.1.1.4'
H H 0.0000 0.0000 'International Tables Vol C Tables 4.2.6.8 and 6.1.1.4'
N N 0.0061 0.0033 'International Tables Vol C Tables 4.2.6.8 and 6.1.1.4'
O O 0.0106 0.0060 'International Tables Vol C Tables 4.2.6.8 and 6.1.1.4'
F F 0.0171 0.0103 'International Tables Vol C Tables 4.2.6.8 and 6.1.1.4'
P P 0.1023 0.0942 'International Tables Vol C Tables 4.2.6.8 and 6.1.1.4'
S S 0.1246 0.1234 'International Tables Vol C Tables 4.2.6.8 and 6.1.1.4'
Au Au -2.0133 8.8022 'International Tables Vol C Tables 4.2.6.8 and 6.1.1.4'

loop_
_geom_angle_atom_site_label_1
_geom_angle_atom_site_label_2
_geom_angle_atom_site_label_3
_geom_angle
N1 Au1 P1 174.20(7)
O2 S1 O1 120.91(15)
O2 S1 N1 112.86(13)
O1 S1 N1 107.44(13)
O2 S1 C19 106.55(16)
O1 S1 C19 104.74(16)
N1 S1 C19 102.45(14)
O4 S2 O3 121.07(14)
O4 S2 N1 113.57(13)
O3 S2 N1 106.57(13)
O4 S2 C20 106.39(16)
O3 S2 C20 104.76(15)
N1 S2 C20 102.57(15)
C7 P1 C13 105.67(14)
C7 P1 C1 109.01(13)
C13 P1 C1 107.36(13)
C7 P1 Au1 114.07(10)
C13 P1 Au1 109.14(10)
C1 P1 Au1 111.23(10)
S1 N1 S2 122.77(15)
S1 N1 Au1 120.46(13)
S2 N1 Au1 116.76(12)
C2 C1 C6 119.2(3)
C2 C1 P1 118.2(2)
C6 C1 P1 122.4(2)
C3 C2 C1 120.7(3)
C2 C3 C4 119.8(3)
C5 C4 C3 120.2(3)
C4 C5 C6 120.3(3)
C5 C6 C1 119.8(3)
C8 C7 C12 119.0(3)
C8 C7 P1 121.9(2)
C12 C7 P1 118.9(2)
C9 C8 C7 120.3(3)
C8 C9 C10 120.2(3)
C11 C10 C9 119.9(3)
C10 C11 C12 120.5(3)
C11 C12 C7 120.0(3)
C18 C13 C14 118.9(3)
C18 C13 P1 119.5(2)
C14 C13 P1 121.6(2)
C15 C14 C13 120.5(3)
C16 C15 C14 119.9(3)
C15 C16 C17 119.8(3)
C18 C17 C16 120.7(3)
C17 C18 C13 120.1(3)
F3 C19 F1 109.4(3)
F3 C19 F2 108.6(3)
F1 C19 F2 108.8(3)
F3 C19 S1 111.2(2)
F1 C19 S1 108.5(3)
F2 C19 S1 110.4(2)
F6 C20 F5 108.7(3)
F6 C20 F4 109.4(3)
F5 C20 F4 107.6(3)
F6 C20 S2 112.1(2)
F5 C20 S2 108.5(3)
F4 C20 S2 110.4(2)

loop_
_geom_bond_atom_site_label_1
_geom_bond_atom_site_label_2
_geom_bond_distance
Au1 N1 2.101(2)
Au1 P1 2.2306(7)
S1 O2 1.421(2)
S1 O1 1.423(2)
S1 N1 1.620(2)
S1 C19 1.832(4)
S2 O4 1.416(2)
S2 O3 1.424(2)
S2 N1 1.631(2)
S2 C20 1.838(4)
P1 C7 1.797(3)
P1 C13 1.807(3)
P1 C1 1.819(3)
F1 C19 1.316(4)
F2 C19 1.323(4)
F3 C19 1.315(4)
F4 C20 1.325(4)
F5 C20 1.318(4)
F6 C20 1.306(4)
C1 C2 1.392(4)
C1 C6 1.393(4)
C2 C3 1.382(4)
C3 C4 1.384(5)
C4 C5 1.380(5)
C5 C6 1.391(4)
C7 C8 1.394(4)
C7 C12 1.396(4)
C8 C9 1.378(4)
C9 C10 1.387(5)
C10 C11 1.376(5)
C11 C12 1.381(5)
C13 C18 1.397(4)
C13 C14 1.405(4)
C14 C15 1.385(4)
C15 C16 1.385(4)
C16 C17 1.392(5)
C17 C18 1.379(4)
